data_1516747
loop_
_publ_author_name
'Tominey, Alan F.'
'Docherty, Paul H.'
'Rosair, Georgina M.'
'Quenardelle, Romain'
'Kraft, Arno'

_publ_section_title
;
 Unusually weak binding interactions in tetrazole-amidine complexes.
;
_journal_issue 7
_journal_name_full 'Organic letters'
_journal_page_first 1279
_journal_page_last 1282
_journal_paper_doi 10.1021/ol053072+
_journal_volume 8
_journal_year 2006
_chemical_formula_moiety 'C2 H7 N2, C H N4'
_chemical_formula_sum 'C3 H8 N6'
_chemical_formula_weight 128.15
_chemical_name_systematic
; 
 ? 
;
_space_group_IT_number 15
_symmetry_cell_setting monoclinic
_symmetry_space_group_name_Hall '-C 2yc'
_symmetry_space_group_name_H-M 'C 1 2/c 1'
_atom_sites_solution_hydrogens geom
_atom_sites_solution_primary direct
_atom_sites_solution_secondary difmap
_audit_creation_method SHELXL-97
_cell_angle_alpha 90.00
_cell_angle_beta 96.297(3)
_cell_angle_gamma 90.00
_cell_formula_units_Z 16
_cell_length_a 13.574(4)
_cell_length_b 4.9473(13)
_cell_length_c 36.772(10)
_cell_measurement_reflns_used 2210
_cell_measurement_temperature 100(2)
_cell_measurement_theta_max 27.81
_cell_measurement_theta_min 7.69
_cell_volume 2454.5(12)
_computing_cell_refinement 'Bruker SMART'
_computing_data_collection 'Bruker SMART'
_computing_data_reduction 'Bruker SAINT'
_computing_molecular_graphics 'Bruker SHELXTL'
_computing_publication_material 'Bruker SHELXTL'
_computing_structure_refinement 'SHELXL-97 (Sheldrick, 1997)'
_computing_structure_solution 'SHELXS-97 (Sheldrick, 1990)'
_diffrn_ambient_temperature 100(2)
_diffrn_measured_fraction_theta_full 0.969
_diffrn_measured_fraction_theta_max 0.972
_diffrn_measurement_device_type 'CCD area detector'
_diffrn_measurement_method 'phi and omega scans'
_diffrn_radiation_monochromator graphite
_diffrn_radiation_source 'fine-focus sealed tube'
_diffrn_radiation_type MoK\a
_diffrn_radiation_wavelength 0.71073
_diffrn_reflns_av_R_equivalents 0.0429
_diffrn_reflns_av_sigmaI/netI 0.0324
_diffrn_reflns_limit_h_max 17
_diffrn_reflns_limit_h_min -16
_diffrn_reflns_limit_k_max 6
_diffrn_reflns_limit_k_min -6
_diffrn_reflns_limit_l_max 48
_diffrn_reflns_limit_l_min -48
_diffrn_reflns_number 17225
_diffrn_reflns_theta_full 25.00
_diffrn_reflns_theta_max 28.02
_diffrn_reflns_theta_min 1.11
_diffrn_standards_decay_% 0
_diffrn_standards_interval_count 0
_diffrn_standards_interval_time 0
_diffrn_standards_number 0
_exptl_absorpt_coefficient_mu 0.102
_exptl_absorpt_correction_T_max 0.988
_exptl_absorpt_correction_T_min 0.873
_exptl_absorpt_correction_type multi-scan
_exptl_absorpt_process_details '(Sheldrick, 2002) SADABS'
_exptl_crystal_colour colourless
_exptl_crystal_density_diffrn 1.387
_exptl_crystal_density_method 'not measured'
_exptl_crystal_description block
_exptl_crystal_F_000 1088
_exptl_crystal_size_max 0.18
_exptl_crystal_size_mid 0.15
_exptl_crystal_size_min 0.12
_refine_diff_density_max 0.247
_refine_diff_density_min -0.260
_refine_diff_density_rms 0.061
_refine_ls_extinction_method none
_refine_ls_goodness_of_fit_ref 1.007
_refine_ls_hydrogen_treatment mixed
_refine_ls_matrix_type full
_refine_ls_number_parameters 195
_refine_ls_number_reflns 2907
_refine_ls_number_restraints 0
_refine_ls_restrained_S_all 1.007
_refine_ls_R_factor_all 0.0681
_refine_ls_R_factor_gt 0.0540
_refine_ls_shift/su_max 0.000
_refine_ls_shift/su_mean 0.000
_refine_ls_structure_factor_coef Fsqd
_refine_ls_weighting_details 'calc w=1/[\s^2^(Fo^2^)+(0.0311P)^2^+10.4619P] where P=(Fo^2^+2Fc^2^)/3'
_refine_ls_weighting_scheme calc
_refine_ls_wR_factor_gt 0.1287
_refine_ls_wR_factor_ref 0.1333
_reflns_number_gt 2298
_reflns_number_total 2907
_reflns_threshold_expression >2sigma(I)
_cod_data_source_file ol053072%2Bsi20060220_024519.cif
_cod_data_source_block x80508(3a)
_cod_depositor_comments
;
The following automatic conversions were performed:

'_symmetry_cell_setting' value 'Monoclinic' changed to 'monoclinic'
according to
/usr/data/users/saulius/automatic-downloads/retrospective/ACS/lib/dictionaries/cif_core.dic
dictionary named 'cif_core.dic' version 2.4.2 from 2011-04-26.

Automatic conversion script
Id: cif_fix_values 2281 2013-09-26 08:29:07Z andrius 
;
_cod_original_cell_volume 2454.4(11)
_cod_original_sg_symbol_H-M C2/c
_cod_database_code 1516747

loop_
_symmetry_equiv_pos_as_xyz
'x, y, z'
'-x, y, -z+1/2'
'x+1/2, y+1/2, z'
'-x+1/2, y+1/2, -z+1/2'
'-x, -y, -z'
'x, -y, z-1/2'
'-x+1/2, -y+1/2, -z'
'x+1/2, -y+1/2, z-1/2'

loop_
_atom_site_label
_atom_site_type_symbol
_atom_site_fract_x
_atom_site_fract_y
_atom_site_fract_z
_atom_site_U_iso_or_equiv
_atom_site_adp_type
_atom_site_occupancy
_atom_site_symmetry_multiplicity
_atom_site_calc_flag
_atom_site_refinement_flags
N1 N 0.03888(14) 1.0830(4) 0.35164(5) 0.0189(4) Uani 1 1 d .
H1A H 0.0496(19) 1.022(6) 0.3744(7) 0.023 Uiso 1 1 d .
H1B H -0.007(2) 1.220(6) 0.3453(7) 0.023 Uiso 1 1 d .
C1 C 0.07748(15) 0.9558(4) 0.32557(6) 0.0168(4) Uani 1 1 d .
N2 N 0.06208(14) 1.0326(4) 0.29139(5) 0.0187(4) Uani 1 1 d .
H2A H 0.027(2) 1.167(6) 0.2846(7) 0.022 Uiso 1 1 d .
H2B H 0.0870(19) 0.919(6) 0.2742(7) 0.022 Uiso 1 1 d .
C2 C 0.14413(16) 0.7199(5) 0.33475(6) 0.0198(4) Uani 1 1 d .
H2C H 0.2132 0.7751 0.3340 0.030 Uiso 1 1 calc R
H2D H 0.1277 0.5749 0.3170 0.030 Uiso 1 1 calc R
H2E H 0.1353 0.6548 0.3594 0.030 Uiso 1 1 calc R
N3 N 0.19308(15) 0.3709(4) 0.54398(5) 0.0215(4) Uani 1 1 d .
H3A H 0.161(2) 0.487(6) 0.5272(7) 0.026 Uiso 1 1 d .
H3B H 0.237(2) 0.246(6) 0.5376(7) 0.026 Uiso 1 1 d .
C3 C 0.17794(15) 0.3991(4) 0.57820(6) 0.0182(4) Uani 1 1 d .
N4 N 0.22267(14) 0.2464(4) 0.60415(5) 0.0197(4) Uani 1 1 d .
H4A H 0.2088(19) 0.263(6) 0.6276(7) 0.024 Uiso 1 1 d .
H4B H 0.269(2) 0.116(6) 0.5975(7) 0.024 Uiso 1 1 d .
C4 C 0.10717(18) 0.6095(5) 0.58790(6) 0.0251(5) Uani 1 1 d .
H4E H 0.1113 0.7671 0.5720 0.038 Uiso 1 1 calc R
H4D H 0.1239 0.6635 0.6135 0.038 Uiso 1 1 calc R
H4C H 0.0396 0.5366 0.5846 0.038 Uiso 1 1 calc R
C10 C 0.06841(17) 0.9040(5) 0.46100(6) 0.0215(5) Uani 1 1 d .
H10 H 0.029(2) 1.056(6) 0.4689(7) 0.026 Uiso 1 1 d .
N11 N 0.08456(14) 0.8679(4) 0.42635(5) 0.0208(4) Uani 1 1 d .
N12 N 0.14340(14) 0.6483(4) 0.42723(5) 0.0206(4) Uani 1 1 d .
N13 N 0.16031(14) 0.5608(4) 0.46108(5) 0.0221(4) Uani 1 1 d .
N14 N 0.11306(14) 0.7182(4) 0.48325(5) 0.0224(4) Uani 1 1 d .
C20 C -0.18745(16) 1.7905(5) 0.28841(6) 0.0197(4) Uani 1 1 d .
H20 H -0.232(2) 1.943(6) 0.2807(7) 0.024 Uiso 1 1 d .
N21 N -0.16975(14) 1.6852(4) 0.32157(5) 0.0204(4) Uani 1 1 d .
N22 N -0.10174(14) 1.4909(4) 0.31797(5) 0.0200(4) Uani 1 1 d .
N23 N -0.08119(14) 1.4842(4) 0.28396(5) 0.0199(4) Uani 1 1 d .
N24 N -0.13461(13) 1.6728(4) 0.26434(5) 0.0193(4) Uani 1 1 d .

loop_
_atom_site_aniso_label
_atom_site_aniso_U_11
_atom_site_aniso_U_22
_atom_site_aniso_U_33
_atom_site_aniso_U_23
_atom_site_aniso_U_13
_atom_site_aniso_U_12
N1 0.0217(9) 0.0191(9) 0.0158(8) 0.0010(7) 0.0019(7) 0.0039(8)
C1 0.0152(10) 0.0162(10) 0.0187(9) -0.0014(8) 0.0002(7) -0.0029(8)
N2 0.0200(9) 0.0190(9) 0.0168(8) -0.0010(7) 0.0012(7) 0.0046(8)
C2 0.0205(11) 0.0194(10) 0.0194(10) 0.0005(8) 0.0021(8) 0.0037(9)
N3 0.0245(10) 0.0238(10) 0.0163(8) 0.0021(8) 0.0021(7) 0.0061(8)
C3 0.0169(10) 0.0189(10) 0.0186(9) 0.0012(8) 0.0009(8) -0.0004(8)
N4 0.0220(9) 0.0212(9) 0.0160(8) 0.0027(7) 0.0027(7) 0.0052(8)
C4 0.0245(11) 0.0265(12) 0.0242(11) 0.0021(10) 0.0027(9) 0.0093(10)
C10 0.0217(11) 0.0240(11) 0.0188(10) 0.0019(9) 0.0026(8) 0.0055(9)
N11 0.0214(9) 0.0207(9) 0.0201(9) 0.0028(8) 0.0016(7) 0.0043(8)
N12 0.0226(9) 0.0212(9) 0.0177(8) 0.0019(7) 0.0012(7) 0.0045(8)
N13 0.0251(10) 0.0224(10) 0.0189(9) 0.0014(8) 0.0025(7) 0.0057(8)
N14 0.0256(10) 0.0234(10) 0.0183(9) 0.0016(8) 0.0031(7) 0.0051(8)
C20 0.0189(10) 0.0221(11) 0.0181(10) 0.0026(9) 0.0015(8) 0.0030(9)
N21 0.0197(9) 0.0223(9) 0.0193(8) 0.0014(7) 0.0018(7) 0.0038(8)
N22 0.0217(9) 0.0197(9) 0.0187(9) 0.0021(7) 0.0025(7) 0.0023(7)
N23 0.0222(9) 0.0192(9) 0.0183(8) 0.0020(7) 0.0031(7) 0.0019(7)
N24 0.0192(9) 0.0213(9) 0.0172(8) 0.0015(7) 0.0009(7) 0.0004(7)

loop_
_atom_type_symbol
_atom_type_description
_atom_type_scat_dispersion_real
_atom_type_scat_dispersion_imag
_atom_type_scat_source
C C 0.0033 0.0016 'International Tables Vol C Tables 4.2.6.8 and 6.1.1.4'
H H 0.0000 0.0000 'International Tables Vol C Tables 4.2.6.8 and 6.1.1.4'
N N 0.0061 0.0033 'International Tables Vol C Tables 4.2.6.8 and 6.1.1.4'

loop_
_geom_angle_atom_site_label_1
_geom_angle_atom_site_label_2
_geom_angle_atom_site_label_3
_geom_angle
C1 N1 H1A 119.5(17)
C1 N1 H1B 118.5(16)
H1A N1 H1B 121(2)
N1 C1 N2 122.1(2)
N1 C1 C2 119.58(19)
N2 C1 C2 118.27(19)
C1 N2 H2A 122.8(18)
C1 N2 H2B 116.3(16)
H2A N2 H2B 121(2)
C1 C2 H2C 109.5
C1 C2 H2D 109.5
H2C C2 H2D 109.5
C1 C2 H2E 109.5
H2C C2 H2E 109.5
H2D C2 H2E 109.5
C3 N3 H3A 117.8(17)
C3 N3 H3B 120.0(17)
H3A N3 H3B 122(2)
N3 C3 N4 122.0(2)
N3 C3 C4 118.8(2)
N4 C3 C4 119.21(19)
C3 N4 H4A 120.8(17)
C3 N4 H4B 118.0(16)
H4A N4 H4B 121(2)
C3 C4 H4E 109.5
C3 C4 H4D 109.5
H4E C4 H4D 109.5
C3 C4 H4C 109.5
H4E C4 H4C 109.5
H4D C4 H4C 109.5
N11 C10 N14 112.6(2)
N11 C10 H10 122.5(15)
N14 C10 H10 124.9(15)
C10 N11 N12 104.21(18)
N13 N12 N11 109.26(17)
N12 N13 N14 109.83(18)
C10 N14 N13 104.08(17)
N21 C20 N24 112.5(2)
N21 C20 H20 127.3(14)
N24 C20 H20 120.1(14)
C20 N21 N22 104.30(17)
N23 N22 N21 109.32(17)
N22 N23 N24 109.65(17)
C20 N24 N23 104.19(17)

loop_
_geom_bond_atom_site_label_1
_geom_bond_atom_site_label_2
_geom_bond_distance
N1 C1 1.303(3)
N1 H1A 0.89(3)
N1 H1B 0.94(3)
C1 N2 1.308(3)
C1 C2 1.492(3)
N2 H2A 0.84(3)
N2 H2B 0.94(3)
C2 H2C 0.9800
C2 H2D 0.9800
C2 H2E 0.9800
N3 C3 1.304(3)
N3 H3A 0.92(3)
N3 H3B 0.91(3)
C3 N4 1.313(3)
C3 C4 1.486(3)
N4 H4A 0.91(3)
N4 H4B 0.95(3)
C4 H4E 0.9800
C4 H4D 0.9800
C4 H4C 0.9800
C10 N11 1.328(3)
C10 N14 1.331(3)
C10 H10 0.98(3)
N11 N12 1.347(3)
N12 N13 1.314(2)
N13 N14 1.340(3)
C20 N21 1.324(3)
C20 N24 1.333(3)
C20 H20 0.99(3)
N21 N22 1.349(3)
N22 N23 1.311(2)
N23 N24 1.342(3)

loop_
_geom_hbond_atom_site_label_D
_geom_hbond_atom_site_label_H
_geom_hbond_atom_site_label_A
_geom_hbond_distance_DH
_geom_hbond_distance_HA
_geom_hbond_distance_DA
_geom_hbond_angle_DHA
_geom_hbond_site_symmetry_A
N1 H1A N11 0.89(3) 2.06(3) 2.948(3) 176(2) .
N1 H1A N12 0.89(3) 2.87(3) 3.674(3) 151(2) .
N1 H1B N22 0.94(3) 2.04(3) 2.955(3) 165(2) .
N1 H1B N23 0.94(3) 2.70(3) 3.450(3) 137(2) .
N2 H2A N23 0.84(3) 2.15(3) 2.955(3) 161(2) .
N2 H2A N22 0.84(3) 2.76(3) 3.394(3) 134(2) .
N2 H2B N24 0.94(3) 2.03(3) 2.963(3) 177(2) 2_545
N3 H3A N14 0.92(3) 2.03(3) 2.930(3) 167(2) .
N3 H3A N13 0.92(3) 2.46(3) 3.174(3) 135(2) .
N3 H3B N13 0.91(3) 2.06(3) 2.939(3) 164(2) 7_556
N3 H3B N12 0.91(3) 2.77(3) 3.483(3) 137(2) 7_556
N4 H4A N21 0.91(3) 2.01(3) 2.919(3) 176(2) 5_576
N4 H4A N22 0.91(3) 2.87(3) 3.690(3) 151(2) 5_576
N4 H4B N12 0.95(3) 2.05(3) 2.985(3) 169(2) 7_556
N4 H4B N13 0.95(3) 2.60(3) 3.380(3) 139(2) 7_556
